data_4109810
loop_
_publ_author_name
'Michael W. Cooke'
'Garry S. Hanan'
'Fr\'ed\'erique Loiseau'
'Sebastiano Campagna'
'Masashi Watanabe'
'Yasutaka Tanaka'

_publ_contact_author_address
;
    D\'epartement de Chimie
    Universit\'e de Montr\'eal
    C.P. 6128, Succ. Centre-ville
    Montr\'eal, Qu\'ebec
    Canada H3C 3J7

;
_publ_contact_author_email garry.hanan@umontreal.ca
_publ_contact_author_fax '+1 514 343 7586'
_publ_contact_author_name 'Dr. Garry Hanan'
_publ_contact_author_phone '+1 514 343 7056'
_publ_section_title
;
 Self-Assembled Light-Harvesting Systems: Ru(II) Complexes Assembled about
 Rh-Rh Cores
;
_journal_name_full 'Journal of the American Chemical Society'
_journal_page_first 10479
_journal_page_last 10488
_journal_paper_doi 10.1021/ja072153t
_journal_volume 129
_journal_year 2007
_chemical_compound_source 'Synthesized by the authors. See text'
_chemical_formula_moiety 'C41 H28 N8 O2 Ru, C24 H20 B, F6 P, 2(C2 H3 N)'
_chemical_formula_sum 'C69 H54 B F6 N10 O2 P Ru'
_chemical_formula_weight 1312.07
_chemical_name_systematic
;
 ?
;
_space_group_IT_number 2
_symmetry_cell_setting triclinic
_symmetry_space_group_name_Hall '-P 1'
_symmetry_space_group_name_H-M 'P -1'
_atom_sites_solution_hydrogens geom
_atom_sites_solution_primary direct
_atom_sites_solution_secondary difmap
_audit_creation_method SHELXL-97
_cell_angle_alpha 90.348(2)
_cell_angle_beta 93.154(1)
_cell_angle_gamma 110.644(1)
_cell_formula_units_Z 2
_cell_length_a 12.9474(3)
_cell_length_b 13.3066(3)
_cell_length_c 19.1280(4)
_cell_measurement_reflns_used 6514
_cell_measurement_temperature 220(2)
_cell_measurement_theta_max 72.64
_cell_measurement_theta_min 3.55
_cell_volume 3078.06(12)
_computing_cell_refinement 'SMART (Bruker, 1999)'
_computing_data_collection 'SAINT (Bruker, 1999)'
_computing_data_reduction 'SAINT (Bruker, 1999)'
_computing_molecular_graphics 'XP (Bruker, 1999)'
_computing_publication_material 'UdMX (local program)'
_computing_structure_refinement 'SHELXL97 (Sheldrick, 1997)'
_computing_structure_solution 'SHELXS97 (Sheldrick, 1997)'
_diffrn_ambient_temperature 220(2)
_diffrn_detector_area_resol_mean 5.5
_diffrn_measured_fraction_theta_full 0.958
_diffrn_measured_fraction_theta_max 0.958
_diffrn_measurement_device_type 'Bruker AXS Smart 2K/Platform'
_diffrn_measurement_method \w
_diffrn_radiation_monochromator graphite
_diffrn_radiation_source 'Sealed Tube'
_diffrn_radiation_type CuK\a
_diffrn_radiation_wavelength 1.54178
_diffrn_reflns_av_R_equivalents 0.041
_diffrn_reflns_av_sigmaI/netI 0.0482
_diffrn_reflns_limit_h_max 15
_diffrn_reflns_limit_h_min -16
_diffrn_reflns_limit_k_max 16
_diffrn_reflns_limit_k_min -16
_diffrn_reflns_limit_l_max 23
_diffrn_reflns_limit_l_min -23
_diffrn_reflns_number 37359
_diffrn_reflns_theta_full 72.89
_diffrn_reflns_theta_max 72.89
_diffrn_reflns_theta_min 2.31
_diffrn_standards_decay_% 0.00
_diffrn_standards_number 265
_exptl_absorpt_coefficient_mu 2.923
_exptl_absorpt_correction_T_max 0.6200
_exptl_absorpt_correction_T_min 0.3800
_exptl_absorpt_correction_type multi-scan
_exptl_absorpt_process_details 'Sadabs (Sheldrick,1996)'
_exptl_crystal_colour red
_exptl_crystal_density_diffrn 1.416
_exptl_crystal_density_meas ?
_exptl_crystal_description block
_exptl_crystal_F_000 1344
_exptl_crystal_size_max 0.55
_exptl_crystal_size_mid 0.36
_exptl_crystal_size_min 0.24
_refine_diff_density_max 1.304
_refine_diff_density_min -0.642
_refine_diff_density_rms 0.092
_refine_ls_extinction_method none
_refine_ls_goodness_of_fit_ref 0.990
_refine_ls_hydrogen_treatment constr
_refine_ls_matrix_type full
_refine_ls_number_parameters 813
_refine_ls_number_reflns 11773
_refine_ls_number_restraints 14
_refine_ls_restrained_S_all 0.993
_refine_ls_R_factor_all 0.0662
_refine_ls_R_factor_gt 0.0536
_refine_ls_shift/su_max 0.001
_refine_ls_shift/su_mean 0.000
_refine_ls_structure_factor_coef Fsqd
_refine_ls_weighting_details 'calc w=1/[\s^2^(Fo^2^)+(0.1006P)^2^] where P=(Fo^2^+2Fc^2^)/3'
_refine_ls_weighting_scheme calc
_refine_ls_wR_factor_gt 0.1361
_refine_ls_wR_factor_ref 0.1437
_reflns_number_gt 9508
_reflns_number_total 11773
_reflns_threshold_expression >2sigma(I)
_cod_data_source_file ja072153tsi20070327_025231.cif
_cod_data_source_block gary21
_cod_depositor_comments
;
The following automatic conversions were performed:

'_exptl_crystal_density_meas' value 'none' was changed to '?' - the
value is perceived as not measured.

Automatic conversion script
Id: cif_fix_values 3008 2015-01-20 13:52:24Z robertas 
;
_cod_database_code 4109810

loop_
_symmetry_equiv_pos_as_xyz
'x, y, z'
'-x, -y, -z'

loop_
_atom_site_label
_atom_site_type_symbol
_atom_site_fract_x
_atom_site_fract_y
_atom_site_fract_z
_atom_site_U_iso_or_equiv
_atom_site_adp_type
_atom_site_occupancy
_atom_site_symmetry_multiplicity
_atom_site_calc_flag
_atom_site_refinement_flags
Ru Ru 0.691793(18) 0.218929(18) 0.273253(13) 0.02979(9) Uani 1 1 d .
N11 N 0.6366(2) 0.2632(2) 0.36478(15) 0.0343(6) Uani 1 1 d .
C12 C 0.5362(3) 0.2193(3) 0.3900(2) 0.0424(8) Uani 1 1 d .
H12 H 0.4852 0.1569 0.3678 0.051 Uiso 1 1 calc R
C13 C 0.5057(3) 0.2626(3) 0.4470(2) 0.0500(10) Uani 1 1 d .
H13 H 0.4342 0.2308 0.4628 0.060 Uiso 1 1 calc R
C14 C 0.5797(3) 0.3526(3) 0.4810(2) 0.0506(10) Uani 1 1 d .
H14 H 0.5595 0.3836 0.5198 0.061 Uiso 1 1 calc R
C15 C 0.6854(3) 0.3967(3) 0.45669(19) 0.0411(8) Uani 1 1 d .
H15 H 0.7383 0.4570 0.4798 0.049 Uiso 1 1 calc R
C16 C 0.7119(3) 0.3517(3) 0.39872(17) 0.0331(7) Uani 1 1 d .
C17 C 0.8197(3) 0.3954(3) 0.36704(17) 0.0311(7) Uani 1 1 d .
N18 N 0.8224(2) 0.3443(2) 0.30623(14) 0.0288(5) Uani 1 1 d .
C19 C 0.9133(2) 0.3753(3) 0.26825(16) 0.0297(7) Uani 1 1 d .
C110 C 1.0065(3) 0.4607(3) 0.29171(17) 0.0329(7) Uani 1 1 d .
H110 H 1.0698 0.4814 0.2656 0.039 Uiso 1 1 calc R
C111 C 1.0071(2) 0.5165(3) 0.35422(17) 0.0319(7) Uani 1 1 d .
C112 C 0.9117(3) 0.4808(3) 0.39230(17) 0.0335(7) Uani 1 1 d .
H112 H 0.9102 0.5151 0.4352 0.040 Uiso 1 1 calc R
C113 C 0.8975(3) 0.3123(2) 0.20224(17) 0.0308(7) Uani 1 1 d .
N114 N 0.7948(2) 0.2319(2) 0.19254(14) 0.0317(6) Uani 1 1 d .
C115 C 0.7704(3) 0.1756(3) 0.13141(19) 0.0398(8) Uani 1 1 d .
H115 H 0.7003 0.1216 0.1241 0.048 Uiso 1 1 calc R
C116 C 0.8422(3) 0.1930(3) 0.0797(2) 0.0466(9) Uani 1 1 d .
H116 H 0.8216 0.1519 0.0377 0.056 Uiso 1 1 calc R
C117 C 0.9462(3) 0.2721(3) 0.08950(19) 0.0443(9) Uani 1 1 d .
H117 H 0.9970 0.2854 0.0544 0.053 Uiso 1 1 calc R
C118 C 0.9735(3) 0.3309(3) 0.15183(18) 0.0378(8) Uani 1 1 d .
H118 H 1.0441 0.3838 0.1599 0.045 Uiso 1 1 calc R
C119 C 1.1035(3) 0.6108(3) 0.37981(17) 0.0333(7) Uani 1 1 d .
C120 C 1.0913(3) 0.6814(3) 0.4301(2) 0.0457(9) Uani 1 1 d .
H120 H 1.0217 0.6683 0.4479 0.055 Uiso 1 1 calc R
C121 C 1.1800(3) 0.7703(3) 0.4541(2) 0.0440(9) Uani 1 1 d .
H121 H 1.1704 0.8157 0.4890 0.053 Uiso 1 1 calc R
C122 C 1.2824(3) 0.7935(3) 0.42765(17) 0.0347(7) Uani 1 1 d .
C123 C 1.2956(3) 0.7255(3) 0.37652(19) 0.0452(9) Uani 1 1 d .
H123 H 1.3647 0.7414 0.3573 0.054 Uiso 1 1 calc R
C124 C 1.2080(3) 0.6343(3) 0.35347(19) 0.0438(9) Uani 1 1 d .
H124 H 1.2188 0.5878 0.3198 0.053 Uiso 1 1 calc R
C125 C 1.3749(2) 0.8888(2) 0.45739(15) 0.0376(8) Uani 1 1 d D
O126 O 1.3615(2) 0.9404(2) 0.50630(13) 0.0504(7) Uani 1 1 d D
O127 O 1.46993(17) 0.9076(2) 0.42975(13) 0.0514(7) Uani 1 1 d D
H127 H 1.5170 0.9617 0.4491 0.077 Uiso 1 1 calc R
N21 N 0.5969(2) 0.2865(2) 0.21088(14) 0.0321(6) Uani 1 1 d .
C22 C 0.6188(3) 0.3904(3) 0.19734(19) 0.0401(8) Uani 1 1 d .
H22 H 0.6812 0.4422 0.2201 0.048 Uiso 1 1 calc R
C23 C 0.5531(3) 0.4236(3) 0.1513(2) 0.0448(9) Uani 1 1 d .
H23 H 0.5712 0.4972 0.1430 0.054 Uiso 1 1 calc R
C24 C 0.4611(3) 0.3499(3) 0.1175(2) 0.0465(9) Uani 1 1 d .
H24 H 0.4163 0.3721 0.0854 0.056 Uiso 1 1 calc R
C25 C 0.4355(3) 0.2415(3) 0.13165(19) 0.0419(8) Uani 1 1 d .
H25 H 0.3722 0.1893 0.1099 0.050 Uiso 1 1 calc R
C26 C 0.5041(3) 0.2120(3) 0.17775(17) 0.0329(7) Uani 1 1 d .
C27 C 0.4839(3) 0.1002(3) 0.19679(17) 0.0328(7) Uani 1 1 d .
N28 N 0.5640(2) 0.0909(2) 0.24146(14) 0.0306(6) Uani 1 1 d .
C29 C 0.5557(2) -0.0071(2) 0.26271(17) 0.0303(7) Uani 1 1 d .
N210 N 0.4712(2) -0.0942(2) 0.24362(15) 0.0338(6) Uani 1 1 d .
C211 C 0.3926(3) -0.0786(3) 0.19975(18) 0.0358(7) Uani 1 1 d .
N212 N 0.3968(2) 0.0179(2) 0.17444(15) 0.0362(6) Uani 1 1 d .
C213 C 0.6507(2) -0.0051(3) 0.30972(17) 0.0317(7) Uani 1 1 d .
N214 N 0.7300(2) 0.0948(2) 0.32125(14) 0.0302(6) Uani 1 1 d .
C215 C 0.8198(3) 0.1023(3) 0.36296(18) 0.0378(8) Uani 1 1 d .
H215 H 0.8754 0.1700 0.3711 0.045 Uiso 1 1 calc R
C216 C 0.8331(3) 0.0140(3) 0.39417(19) 0.0422(8) Uani 1 1 d .
H216 H 0.8970 0.0222 0.4228 0.051 Uiso 1 1 calc R
C217 C 0.7524(3) -0.0862(3) 0.38328(19) 0.0419(8) Uani 1 1 d .
H217 H 0.7598 -0.1468 0.4049 0.050 Uiso 1 1 calc R
C218 C 0.6598(3) -0.0954(3) 0.33953(17) 0.0348(7) Uani 1 1 d .
H218 H 0.6041 -0.1629 0.3305 0.042 Uiso 1 1 calc R
C219 C 0.2949(3) -0.1730(3) 0.17836(19) 0.0367(8) Uani 1 1 d .
C220 C 0.1976(3) -0.1606(3) 0.1532(3) 0.0560(11) Uani 1 1 d .
H220 H 0.1941 -0.0915 0.1492 0.067 Uiso 1 1 calc R
C221 C 0.1060(3) -0.2500(3) 0.1341(3) 0.0641(13) Uani 1 1 d .
H221 H 0.0400 -0.2417 0.1174 0.077 Uiso 1 1 calc R
C222 C 0.1111(3) -0.3510(3) 0.1396(2) 0.0534(10) Uani 1 1 d .
H222 H 0.0485 -0.4115 0.1265 0.064 Uiso 1 1 calc R
C223 C 0.2069(3) -0.3639(3) 0.1639(2) 0.0452(9) Uani 1 1 d .
H223 H 0.2101 -0.4333 0.1671 0.054 Uiso 1 1 calc R
C224 C 0.2992(3) -0.2750(3) 0.18387(18) 0.0371(7) Uani 1 1 d .
H224 H 0.3647 -0.2840 0.2011 0.045 Uiso 1 1 calc R
B3 B 0.7518(3) 0.7678(3) 0.1301(2) 0.0364(8) Uani 1 1 d .
C31 C 0.6465(3) 0.7915(3) 0.09083(18) 0.0381(8) Uani 1 1 d .
C32 C 0.6415(3) 0.8932(3) 0.0848(2) 0.0529(10) Uani 1 1 d .
H32 H 0.7034 0.9525 0.1008 0.064 Uiso 1 1 calc R
C33 C 0.5495(4) 0.9117(4) 0.0563(3) 0.0641(13) Uani 1 1 d .
H33 H 0.5505 0.9826 0.0533 0.077 Uiso 1 1 calc R
C34 C 0.4569(4) 0.8281(4) 0.0324(2) 0.0580(11) Uani 1 1 d .
H34 H 0.3937 0.8406 0.0143 0.070 Uiso 1 1 calc R
C35 C 0.4587(3) 0.7248(4) 0.0356(2) 0.0527(10) Uani 1 1 d .
H35 H 0.3969 0.6662 0.0185 0.063 Uiso 1 1 calc R
C36 C 0.5518(3) 0.7081(3) 0.0641(2) 0.0453(9) Uani 1 1 d .
H36 H 0.5514 0.6374 0.0655 0.054 Uiso 1 1 calc R
C41 C 0.7797(3) 0.6772(3) 0.08278(19) 0.0376(8) Uani 1 1 d .
C42 C 0.7709(3) 0.6769(3) 0.0097(2) 0.0482(9) Uani 1 1 d .
H42 H 0.7522 0.7316 -0.0124 0.058 Uiso 1 1 calc R
C43 C 0.7887(3) 0.5986(4) -0.0318(2) 0.0591(12) Uani 1 1 d .
H43 H 0.7823 0.6017 -0.0808 0.071 Uiso 1 1 calc R
C44 C 0.8153(3) 0.5175(4) -0.0016(3) 0.0602(12) Uani 1 1 d .
H44 H 0.8254 0.4636 -0.0294 0.072 Uiso 1 1 calc R
C45 C 0.8271(3) 0.5162(3) 0.0703(3) 0.0550(11) Uani 1 1 d .
H45 H 0.8471 0.4620 0.0921 0.066 Uiso 1 1 calc R
C46 C 0.8094(3) 0.5946(3) 0.1105(2) 0.0444(9) Uani 1 1 d .
H46 H 0.8179 0.5916 0.1595 0.053 Uiso 1 1 calc R
C51 C 0.7172(3) 0.7184(3) 0.20818(19) 0.0419(8) Uani 1 1 d .
C52 C 0.7975(4) 0.7110(3) 0.2579(2) 0.0554(11) Uani 1 1 d .
H52 H 0.8722 0.7393 0.2473 0.067 Uiso 1 1 calc R
C53 C 0.7719(5) 0.6640(4) 0.3215(2) 0.0758(16) Uani 1 1 d .
H53 H 0.8288 0.6602 0.3529 0.091 Uiso 1 1 calc R
C54 C 0.6633(6) 0.6223(4) 0.3397(3) 0.0792(17) Uani 1 1 d .
H54 H 0.6459 0.5901 0.3832 0.095 Uiso 1 1 calc R
C55 C 0.5816(5) 0.6287(3) 0.2934(2) 0.0674(14) Uani 1 1 d .
H55 H 0.5073 0.6007 0.3050 0.081 Uiso 1 1 calc R
C56 C 0.6085(4) 0.6771(3) 0.2286(2) 0.0507(10) Uani 1 1 d .
H56 H 0.5514 0.6819 0.1978 0.061 Uiso 1 1 calc R
C61 C 0.8596(3) 0.8794(3) 0.13911(18) 0.0383(8) Uani 1 1 d .
C62 C 0.8743(3) 0.9529(3) 0.1951(2) 0.0473(9) Uani 1 1 d .
H62 H 0.8209 0.9362 0.2288 0.057 Uiso 1 1 calc R
C63 C 0.9643(4) 1.0495(3) 0.2033(2) 0.0577(11) Uani 1 1 d .
H63 H 0.9707 1.0959 0.2419 0.069 Uiso 1 1 calc R
C64 C 1.0430(4) 1.0763(4) 0.1547(3) 0.0608(12) Uani 1 1 d .
H64 H 1.1042 1.1406 0.1601 0.073 Uiso 1 1 calc R
C65 C 1.0317(4) 1.0082(4) 0.0981(2) 0.0584(11) Uani 1 1 d .
H65 H 1.0847 1.0266 0.0642 0.070 Uiso 1 1 calc R
C66 C 0.9420(3) 0.9123(3) 0.0909(2) 0.0459(9) Uani 1 1 d .
H66 H 0.9363 0.8672 0.0518 0.055 Uiso 1 1 calc R
P P 0.85912(9) 0.72448(9) 0.55457(6) 0.0512(3) Uani 1 1 d .
F1 F 0.9690(3) 0.6987(3) 0.57080(18) 0.1083(12) Uani 1 1 d .
F2 F 0.7872(3) 0.6224(3) 0.59304(19) 0.1107(12) Uani 1 1 d .
F3 F 0.8386(2) 0.6562(3) 0.48477(16) 0.0992(11) Uani 1 1 d .
F4 F 0.9351(3) 0.8247(3) 0.5162(2) 0.1132(12) Uani 1 1 d .
F5 F 0.8850(3) 0.7901(4) 0.6259(2) 0.1353(16) Uani 1 1 d .
F6 F 0.7563(3) 0.7551(4) 0.5383(2) 0.1262(14) Uani 1 1 d .
N71 N 0.3037(4) 1.0300(4) 0.3266(3) 0.0867(14) Uani 1 1 d .
C72 C 0.2130(5) 0.9890(5) 0.3293(3) 0.0847(17) Uani 1 1 d .
C73 C 0.0942(5) 0.9321(7) 0.3313(5) 0.174(5) Uani 1 1 d U
H73A H 0.0737 0.9266 0.3796 0.262 Uiso 1 1 calc R
H73B H 0.0749 0.8607 0.3106 0.262 Uiso 1 1 calc R
H73C H 0.0549 0.9712 0.3052 0.262 Uiso 1 1 calc R
N81 N 0.2411(4) 0.4081(4) 0.2264(3) 0.0919(15) Uani 1 1 d .
C82 C 0.2914(4) 0.3705(5) 0.2575(3) 0.0716(14) Uani 1 1 d .
C83 C 0.3592(5) 0.3227(6) 0.2993(3) 0.112(3) Uani 1 1 d U
H83A H 0.4354 0.3535 0.2867 0.168 Uiso 1 1 calc R
H83B H 0.3321 0.2456 0.2902 0.168 Uiso 1 1 calc R
H83C H 0.3550 0.3371 0.3486 0.168 Uiso 1 1 calc R

loop_
_atom_site_aniso_label
_atom_site_aniso_U_11
_atom_site_aniso_U_22
_atom_site_aniso_U_33
_atom_site_aniso_U_23
_atom_site_aniso_U_13
_atom_site_aniso_U_12
Ru 0.02102(13) 0.02362(14) 0.03700(14) -0.00210(9) -0.00255(9) -0.00101(9)
N11 0.0222(13) 0.0310(15) 0.0433(16) 0.0022(12) 0.0016(11) 0.0015(11)
C12 0.0282(17) 0.038(2) 0.052(2) 0.0069(16) 0.0046(15) -0.0001(15)
C13 0.0279(18) 0.059(3) 0.057(2) 0.0094(19) 0.0114(17) 0.0068(17)
C14 0.043(2) 0.057(3) 0.050(2) 0.0018(19) 0.0157(18) 0.0143(19)
C15 0.0349(18) 0.042(2) 0.0411(19) -0.0006(16) 0.0056(15) 0.0063(15)
C16 0.0252(15) 0.0316(18) 0.0364(17) 0.0011(13) 0.0021(13) 0.0025(13)
C17 0.0252(15) 0.0296(17) 0.0336(16) -0.0005(13) 0.0021(13) 0.0036(13)
N18 0.0230(12) 0.0246(14) 0.0333(13) -0.0017(11) 0.0029(10) 0.0015(10)
C19 0.0255(15) 0.0284(17) 0.0300(15) -0.0029(13) -0.0005(12) 0.0036(13)
C110 0.0267(16) 0.0305(17) 0.0337(16) -0.0044(13) 0.0030(13) 0.0006(13)
C111 0.0231(15) 0.0277(17) 0.0360(16) -0.0041(13) -0.0014(13) -0.0014(13)
C112 0.0294(16) 0.0309(17) 0.0333(16) -0.0072(13) 0.0014(13) 0.0024(13)
C113 0.0276(16) 0.0236(16) 0.0355(16) -0.0096(13) -0.0065(13) 0.0033(12)
N114 0.0230(13) 0.0252(14) 0.0401(15) -0.0047(11) -0.0033(11) 0.0010(10)
C115 0.0358(18) 0.0324(19) 0.0425(19) -0.0105(15) -0.0078(15) 0.0027(15)
C116 0.043(2) 0.043(2) 0.046(2) -0.0179(17) -0.0046(17) 0.0071(17)
C117 0.042(2) 0.043(2) 0.0407(19) -0.0107(16) 0.0087(16) 0.0056(16)
C118 0.0310(17) 0.0335(19) 0.0408(18) -0.0074(15) 0.0000(14) 0.0019(14)
C119 0.0271(16) 0.0309(18) 0.0325(16) -0.0065(13) -0.0017(13) -0.0010(13)
C120 0.0238(16) 0.048(2) 0.053(2) -0.0211(18) 0.0060(15) -0.0033(15)
C121 0.0294(17) 0.043(2) 0.050(2) -0.0198(17) 0.0048(15) 0.0003(15)
C122 0.0262(16) 0.0334(18) 0.0333(16) -0.0068(14) -0.0002(13) -0.0028(13)
C123 0.0286(17) 0.048(2) 0.044(2) -0.0154(17) 0.0081(15) -0.0056(15)
C124 0.0316(18) 0.044(2) 0.0420(19) -0.0204(16) 0.0059(15) -0.0037(15)
C125 0.0290(17) 0.0372(19) 0.0346(17) -0.0063(14) 0.0001(13) -0.0029(14)
O126 0.0364(14) 0.0460(15) 0.0521(15) -0.0230(13) 0.0036(12) -0.0059(11)
O127 0.0299(13) 0.0526(17) 0.0516(15) -0.0209(13) 0.0058(11) -0.0105(11)
N21 0.0257(13) 0.0255(14) 0.0399(15) 0.0001(11) -0.0004(11) 0.0031(11)
C22 0.0364(18) 0.0296(19) 0.046(2) -0.0024(15) -0.0019(15) 0.0021(14)
C23 0.049(2) 0.0269(19) 0.054(2) 0.0052(16) 0.0008(17) 0.0073(16)
C24 0.046(2) 0.040(2) 0.053(2) 0.0027(17) -0.0084(17) 0.0157(17)
C25 0.0388(19) 0.0342(19) 0.047(2) -0.0019(16) -0.0061(16) 0.0073(15)
C26 0.0281(16) 0.0265(17) 0.0386(17) -0.0033(13) -0.0005(13) 0.0035(13)
C27 0.0236(15) 0.0312(18) 0.0400(17) -0.0018(14) -0.0011(13) 0.0058(13)
N28 0.0240(13) 0.0233(14) 0.0403(14) 0.0006(11) -0.0004(11) 0.0036(11)
C29 0.0213(14) 0.0234(16) 0.0408(17) -0.0003(13) -0.0001(13) 0.0014(12)
N210 0.0258(13) 0.0270(14) 0.0419(15) -0.0012(12) -0.0012(11) 0.0016(11)
C211 0.0275(16) 0.0296(18) 0.0434(18) -0.0023(14) -0.0016(14) 0.0020(14)
N212 0.0272(14) 0.0247(14) 0.0487(16) -0.0026(12) -0.0052(12) 0.0004(11)
C213 0.0242(15) 0.0314(17) 0.0354(16) -0.0031(13) -0.0017(13) 0.0052(13)
N214 0.0247(13) 0.0257(14) 0.0354(14) -0.0009(11) -0.0009(11) 0.0035(11)
C215 0.0260(16) 0.042(2) 0.0396(18) -0.0080(15) -0.0023(14) 0.0056(14)
C216 0.0354(18) 0.049(2) 0.0431(19) -0.0024(16) -0.0086(15) 0.0180(17)
C217 0.045(2) 0.041(2) 0.0425(19) 0.0007(16) -0.0023(16) 0.0201(17)
C218 0.0320(17) 0.0326(18) 0.0377(17) -0.0026(14) 0.0003(14) 0.0092(14)
C219 0.0263(16) 0.0270(18) 0.0472(19) -0.0033(14) -0.0018(14) -0.0018(13)
C220 0.038(2) 0.032(2) 0.091(3) -0.004(2) -0.016(2) 0.0061(16)
C221 0.034(2) 0.044(2) 0.104(4) -0.010(2) -0.023(2) 0.0050(18)
C222 0.039(2) 0.035(2) 0.070(3) -0.0090(19) -0.0089(19) -0.0053(16)
C223 0.043(2) 0.0290(19) 0.053(2) -0.0042(16) -0.0024(17) 0.0017(16)
C224 0.0299(17) 0.0335(19) 0.0417(18) -0.0040(14) -0.0018(14) 0.0039(14)
B3 0.036(2) 0.036(2) 0.0344(19) 0.0004(16) -0.0013(16) 0.0106(17)
C31 0.0362(18) 0.038(2) 0.0380(18) 0.0000(15) 0.0001(14) 0.0113(15)
C32 0.050(2) 0.039(2) 0.067(3) -0.0027(19) -0.020(2) 0.0144(18)
C33 0.070(3) 0.056(3) 0.074(3) -0.004(2) -0.021(2) 0.035(2)
C34 0.048(2) 0.074(3) 0.058(3) -0.001(2) -0.008(2) 0.030(2)
C35 0.036(2) 0.059(3) 0.053(2) 0.001(2) -0.0053(17) 0.0055(18)
C36 0.039(2) 0.040(2) 0.052(2) 0.0041(17) 0.0013(17) 0.0084(16)
C41 0.0277(16) 0.0362(19) 0.0430(19) -0.0053(15) -0.0034(14) 0.0048(14)
C42 0.045(2) 0.059(3) 0.043(2) -0.0047(18) 0.0020(17) 0.0205(19)
C43 0.043(2) 0.085(3) 0.047(2) -0.018(2) -0.0005(18) 0.020(2)
C44 0.040(2) 0.060(3) 0.076(3) -0.029(2) 0.002(2) 0.013(2)
C45 0.042(2) 0.038(2) 0.079(3) -0.008(2) 0.003(2) 0.0078(17)
C46 0.0344(19) 0.037(2) 0.057(2) -0.0031(17) -0.0003(16) 0.0074(15)
C51 0.055(2) 0.0334(19) 0.0384(18) -0.0019(15) -0.0014(16) 0.0176(17)
C52 0.073(3) 0.051(3) 0.044(2) -0.0027(18) -0.008(2) 0.026(2)
C53 0.125(5) 0.068(3) 0.045(2) 0.006(2) -0.011(3) 0.049(3)
C54 0.142(6) 0.052(3) 0.044(2) 0.014(2) 0.016(3) 0.034(3)
C55 0.099(4) 0.038(2) 0.061(3) 0.004(2) 0.030(3) 0.015(2)
C56 0.065(3) 0.039(2) 0.046(2) -0.0014(17) 0.0109(19) 0.0143(19)
C61 0.0360(18) 0.040(2) 0.0385(18) -0.0004(15) -0.0066(14) 0.0145(16)
C62 0.045(2) 0.045(2) 0.046(2) -0.0085(17) -0.0029(17) 0.0104(17)
C63 0.059(3) 0.045(2) 0.060(3) -0.011(2) -0.014(2) 0.010(2)
C64 0.046(2) 0.043(2) 0.081(3) 0.003(2) -0.014(2) 0.0031(19)
C65 0.048(2) 0.054(3) 0.068(3) 0.014(2) 0.006(2) 0.011(2)
C66 0.047(2) 0.043(2) 0.047(2) -0.0020(17) 0.0001(17) 0.0151(17)
P 0.0448(6) 0.0621(7) 0.0441(5) -0.0114(5) 0.0024(4) 0.0161(5)
F1 0.081(2) 0.169(4) 0.088(2) -0.009(2) -0.0110(18) 0.063(2)
F2 0.134(3) 0.091(3) 0.094(2) 0.018(2) 0.046(2) 0.018(2)
F3 0.073(2) 0.125(3) 0.0691(19) -0.0450(18) 0.0050(15) -0.0024(18)
F4 0.101(3) 0.084(2) 0.127(3) 0.017(2) 0.030(2) -0.005(2)
F5 0.133(3) 0.165(4) 0.088(3) -0.066(3) 0.006(2) 0.029(3)
F6 0.086(2) 0.172(4) 0.154(4) 0.032(3) 0.027(2) 0.083(3)
N71 0.058(3) 0.080(3) 0.104(4) -0.015(3) 0.002(3) 0.004(2)
C72 0.058(3) 0.075(4) 0.114(5) 0.026(3) -0.003(3) 0.016(3)
C73 0.057(4) 0.192(9) 0.247(10) 0.128(8) -0.014(5) 0.011(5)
N81 0.102(4) 0.109(4) 0.081(3) 0.030(3) 0.004(3) 0.057(3)
C82 0.076(3) 0.100(4) 0.057(3) 0.021(3) 0.020(2) 0.050(3)
C83 0.119(5) 0.175(7) 0.095(4) 0.060(5) 0.047(4) 0.112(5)

loop_
_atom_type_symbol
_atom_type_description
_atom_type_scat_dispersion_real
_atom_type_scat_dispersion_imag
_atom_type_scat_source
C C 0.0181 0.0091 'International Tables Vol C Tables 4.2.6.8 and 6.1.1.4'
H H 0.0000 0.0000 'International Tables Vol C Tables 4.2.6.8 and 6.1.1.4'
B B 0.0090 0.0039 'International Tables Vol C Tables 4.2.6.8 and 6.1.1.4'
N N 0.0311 0.0180 'International Tables Vol C Tables 4.2.6.8 and 6.1.1.4'
O O 0.0492 0.0322 'International Tables Vol C Tables 4.2.6.8 and 6.1.1.4'
F F 0.0727 0.0534 'International Tables Vol C Tables 4.2.6.8 and 6.1.1.4'
P P 0.2955 0.4335 'International Tables Vol C Tables 4.2.6.8 and 6.1.1.4'
Ru Ru 0.0552 3.2960 'International Tables Vol C Tables 4.2.6.8 and 6.1.1.4'

loop_
_geom_angle_atom_site_label_1
_geom_angle_atom_site_label_2
_geom_angle_atom_site_label_3
_geom_angle
_geom_angle_publ_flag
N28 RU N18 178.18(11) y
N28 RU N114 100.89(10) y
N18 RU N114 78.81(10) y
N28 RU N11 101.43(11) y
N18 RU N11 78.98(10) y
N114 RU N11 157.48(10) y
N28 RU N214 77.74(10) y
N18 RU N214 100.48(10) y
N114 RU N214 94.48(11) y
N11 RU N214 93.11(11) y
N28 RU N21 78.08(10) y
N18 RU N21 103.69(10) y
N114 RU N21 89.95(11) y
N11 RU N21 91.74(11) y
N214 RU N21 155.83(10) y
C12 N11 C16 118.7(3) y
C12 N11 RU 127.5(2) y
C16 N11 RU 113.6(2) y
N11 C12 C13 122.1(3) y
N11 C12 H12 118.9 ?
C13 C12 H12 118.9 ?
C12 C13 C14 119.9(3) y
C12 C13 H13 120 ?
C14 C13 H13 120 ?
C13 C14 C15 118.5(4) y
C13 C14 H14 120.8 ?
C15 C14 H14 120.8 ?
C16 C15 C14 119.6(3) y
C16 C15 H15 120.2 ?
C14 C15 H15 120.2 ?
N11 C16 C15 121.1(3) y
N11 C16 C17 115.2(3) y
C15 C16 C17 123.7(3) y
N18 C17 C112 120.0(3) y
N18 C17 C16 112.9(3) y
C112 C17 C16 127.0(3) y
C17 N18 C19 121.5(3) y
C17 N18 RU 119.1(2) y
C19 N18 RU 119.3(2) y
N18 C19 C110 120.0(3) y
N18 C19 C113 113.0(3) y
C110 C19 C113 127.0(3) y
C19 C110 C111 120.3(3) y
C19 C110 H110 119.8 ?
C111 C110 H110 119.8 ?
C110 C111 C112 117.7(3) y
C110 C111 C119 122.1(3) y
C112 C111 C119 120.2(3) y
C17 C112 C111 120.3(3) y
C17 C112 H112 119.8 ?
C111 C112 H112 119.8 ?
C118 C113 N114 120.7(3) y
C118 C113 C19 125.2(3) y
N114 C113 C19 114.0(3) y
C115 N114 C113 117.9(3) y
C115 N114 RU 127.2(2) y
C113 N114 RU 114.8(2) y
N114 C115 C116 123.2(3) y
N114 C115 H115 118.4 ?
C116 C115 H115 118.4 ?
C115 C116 C117 119.3(3) y
C115 C116 H116 120.3 ?
C117 C116 H116 120.3 ?
C118 C117 C116 118.7(3) y
C118 C117 H117 120.7 ?
C116 C117 H117 120.7 ?
C113 C118 C117 120.1(3) y
C113 C118 H118 119.9 ?
C117 C118 H118 119.9 ?
C120 C119 C124 117.8(3) y
C120 C119 C111 120.2(3) y
C124 C119 C111 122.0(3) y
C121 C120 C119 121.0(3) y
C121 C120 H120 119.5 ?
C119 C120 H120 119.5 ?
C122 C121 C120 121.0(3) y
C122 C121 H121 119.5 ?
C120 C121 H121 119.5 ?
C121 C122 C123 118.9(3) y
C121 C122 C125 118.1(3) y
C123 C122 C125 123.0(3) y
C124 C123 C122 120.7(3) y
C124 C123 H123 119.7 ?
C122 C123 H123 119.7 ?
C123 C124 C119 120.7(3) y
C123 C124 H124 119.7 ?
C119 C124 H124 119.7 ?
O126 C125 O127 124.0(3) y
O126 C125 C122 120.5(2) y
O127 C125 C122 115.4(2) y
C125 O127 H127 109.5 ?
C22 N21 C26 118.0(3) y
C22 N21 RU 128.0(2) y
C26 N21 RU 113.9(2) y
N21 C22 C23 122.1(3) y
N21 C22 H22 118.9 ?
C23 C22 H22 118.9 ?
C22 C23 C24 120.3(3) y
C22 C23 H23 119.8 ?
C24 C23 H23 119.8 ?
C23 C24 C25 118.5(3) y
C23 C24 H24 120.7 ?
C25 C24 H24 120.7 ?
C26 C25 C24 119.1(3) y
C26 C25 H25 120.5 ?
C24 C25 H25 120.5 ?
C25 C26 N21 121.9(3) y
C25 C26 C27 123.3(3) y
N21 C26 C27 114.8(3) y
N212 C27 N28 123.1(3) y
N212 C27 C26 124.4(3) y
N28 C27 C26 112.5(3) y
C29 N28 C27 118.4(3) y
C29 N28 RU 121.0(2) y
C27 N28 RU 120.6(2) y
N210 C29 N28 122.9(3) y
N210 C29 C213 124.8(3) y
N28 C29 C213 112.4(3) y
C29 N210 C211 115.4(3) y
N210 C211 N212 125.0(3) y
N210 C211 C219 117.6(3) y
N212 C211 C219 117.4(3) y
C27 N212 C211 115.1(3) y
N214 C213 C218 122.3(3) y
N214 C213 C29 114.5(3) y
C218 C213 C29 123.2(3) y
C215 N214 C213 117.7(3) y
C215 N214 RU 127.9(2) y
C213 N214 RU 114.4(2) y
N214 C215 C216 122.3(3) y
N214 C215 H215 118.8 ?
C216 C215 H215 118.8 ?
C215 C216 C217 120.0(3) y
C215 C216 H216 120 ?
C217 C216 H216 120 ?
C216 C217 C218 118.4(3) y
C216 C217 H217 120.8 ?
C218 C217 H217 120.8 ?
C213 C218 C217 119.4(3) y
C213 C218 H218 120.3 ?
C217 C218 H218 120.3 ?
C224 C219 C220 119.6(3) y
C224 C219 C211 120.0(3) y
C220 C219 C211 120.4(3) y
C221 C220 C219 119.8(4) y
C221 C220 H220 120.1 ?
C219 C220 H220 120.1 ?
C222 C221 C220 120.2(4) y
C222 C221 H221 119.9 ?
C220 C221 H221 119.9 ?
C223 C222 C221 120.3(3) y
C223 C222 H222 119.8 ?
C221 C222 H222 119.8 ?
C222 C223 C224 120.1(4) y
C222 C223 H223 120 ?
C224 C223 H223 120 ?
C219 C224 C223 119.9(3) y
C219 C224 H224 120 ?
C223 C224 H224 120 ?
C61 B3 C31 110.1(3) y
C61 B3 C41 110.7(3) y
C31 B3 C41 108.6(3) y
C61 B3 C51 109.6(3) y
C31 B3 C51 109.2(3) y
C41 B3 C51 108.6(3) y
C32 C31 C36 114.7(3) y
C32 C31 B3 123.4(3) y
C36 C31 B3 121.8(3) y
C31 C32 C33 123.0(4) y
C31 C32 H32 118.5 ?
C33 C32 H32 118.5 ?
C34 C33 C32 120.8(4) y
C34 C33 H33 119.6 ?
C32 C33 H33 119.6 ?
C33 C34 C35 118.5(4) y
C33 C34 H34 120.8 ?
C35 C34 H34 120.8 ?
C36 C35 C34 119.8(4) y
C36 C35 H35 120.1 ?
C34 C35 H35 120.1 ?
C35 C36 C31 123.2(4) y
C35 C36 H36 118.4 ?
C31 C36 H36 118.4 ?
C46 C41 C42 114.4(4) y
C46 C41 B3 124.4(3) y
C42 C41 B3 121.2(3) y
C41 C42 C43 122.6(4) y
C41 C42 H42 118.7 ?
C43 C42 H42 118.7 ?
C44 C43 C42 120.4(4) y
C44 C43 H43 119.8 ?
C42 C43 H43 119.8 ?
C43 C44 C45 118.8(4) y
C43 C44 H44 120.6 ?
C45 C44 H44 120.6 ?
C44 C45 C46 119.9(4) y
C44 C45 H45 120.1 ?
C46 C45 H45 120.1 ?
C45 C46 C41 123.8(4) y
C45 C46 H46 118.1 ?
C41 C46 H46 118.1 ?
C56 C51 C52 115.1(4) y
C56 C51 B3 124.0(3) y
C52 C51 B3 120.8(4) y
C53 C52 C51 122.9(5) y
C53 C52 H52 118.6 ?
C51 C52 H52 118.6 ?
C52 C53 C54 120.6(5) y
C52 C53 H53 119.7 ?
C54 C53 H53 119.7 ?
C55 C54 C53 118.9(5) y
C55 C54 H54 120.5 ?
C53 C54 H54 120.5 ?
C54 C55 C56 120.0(5) y
C54 C55 H55 120 ?
C56 C55 H55 120 ?
C51 C56 C55 122.4(4) y
C51 C56 H56 118.8 ?
C55 C56 H56 118.8 ?
C66 C61 C62 114.1(3) y
C66 C61 B3 123.7(3) y
C62 C61 B3 122.1(3) y
C63 C62 C61 123.3(4) y
C63 C62 H62 118.3 ?
C61 C62 H62 118.3 ?
C64 C63 C62 119.6(4) y
C64 C63 H63 120.2 ?
C62 C63 H63 120.2 ?
C63 C64 C65 119.5(4) y
C63 C64 H64 120.2 ?
C65 C64 H64 120.2 ?
C64 C65 C66 120.1(4) y
C64 C65 H65 119.9 ?
C66 C65 H65 119.9 ?
C65 C66 C61 123.3(4) y
C65 C66 H66 118.3 ?
C61 C66 H66 118.3 ?
F6 P F2 90.3(2) y
F6 P F3 92.1(2) y
F2 P F3 89.8(2) y
F6 P F4 92.1(2) y
F2 P F4 177.6(2) y
F3 P F4 89.6(2) y
F6 P F5 91.2(2) y
F2 P F5 89.6(2) y
F3 P F5 176.7(2) y
F4 P F5 90.8(2) y
F6 P F1 177.2(2) y
F2 P F1 92.3(2) y
F3 P F1 88.9(2) y
F4 P F1 85.4(2) y
F5 P F1 87.9(2) y
N71 C72 C73 177.9(9) y
C72 C73 H73A 109.5 ?
C72 C73 H73B 109.5 ?
H73A C73 H73B 109.5 ?
C72 C73 H73C 109.5 ?
H73A C73 H73C 109.5 ?
H73B C73 H73C 109.5 ?
N81 C82 C83 178.9(8) y
C82 C83 H83A 109.5 ?
C82 C83 H83B 109.5 ?
H83A C83 H83B 109.5 ?
C82 C83 H83C 109.5 ?
H83A C83 H83C 109.5 ?
H83B C83 H83C 109.5 ?

loop_
_geom_bond_atom_site_label_1
_geom_bond_atom_site_label_2
_geom_bond_distance
_geom_bond_publ_flag
Ru N28 1.975(3) y
Ru N18 1.980(2) y
Ru N114 2.063(3) y
Ru N11 2.085(3) y
Ru N214 2.089(3) y
Ru N21 2.092(3) y
N11 C12 1.341(4) y
N11 C16 1.368(4) y
C12 C13 1.369(5) y
C12 H12 0.94 ?
C13 C14 1.374(6) y
C13 H13 0.94 ?
C14 C15 1.393(5) y
C14 H14 0.94 ?
C15 C16 1.373(5) y
C15 H15 0.94 ?
C16 C17 1.476(4) y
C17 N18 1.352(4) y
C17 C112 1.385(4) y
N18 C19 1.356(4) y
C19 C110 1.384(4) y
C19 C113 1.475(4) y
C110 C111 1.402(4) y
C110 H110 0.94 ?
C111 C112 1.405(4) y
C111 C119 1.481(4) y
C112 H112 0.94 ?
C113 C118 1.376(5) y
C113 N114 1.384(4) y
N114 C115 1.345(4) y
C115 C116 1.360(5) y
C115 H115 0.94 ?
C116 C117 1.388(5) y
C116 H116 0.94 ?
C117 C118 1.381(5) y
C117 H117 0.94 ?
C118 H118 0.94 ?
C119 C120 1.393(5) y
C119 C124 1.399(5) y
C120 C121 1.381(4) y
C120 H120 0.94 ?
C121 C122 1.377(5) y
C121 H121 0.94 ?
C122 C123 1.386(5) y
C122 C125 1.487(4) y
C123 C124 1.386(4) y
C123 H123 0.94 ?
C124 H124 0.94 ?
C125 O126 1.2125(10) y
C125 O127 1.3083(10) y
O127 H127 0.83 ?
N21 C22 1.339(4) y
N21 C26 1.378(4) y
C22 C23 1.371(5) y
C22 H22 0.94 ?
C23 C24 1.373(5) y
C23 H23 0.94 ?
C24 C25 1.394(5) y
C24 H24 0.94 ?
C25 C26 1.372(5) y
C25 H25 0.94 ?
C26 C27 1.469(5) y
C27 N212 1.313(4) y
C27 N28 1.348(4) y
N28 C29 1.337(4) y
C29 N210 1.316(4) y
C29 C213 1.475(4) y
N210 C211 1.357(4) y
C211 N212 1.359(4) y
C211 C219 1.471(4) y
C213 N214 1.371(4) y
C213 C218 1.373(5) y
N214 C215 1.346(4) y
C215 C216 1.380(5) y
C215 H215 0.94 ?
C216 C217 1.380(5) y
C216 H216 0.94 ?
C217 C218 1.391(5) y
C217 H217 0.94 ?
C218 H218 0.94 ?
C219 C224 1.382(5) y
C219 C220 1.387(5) y
C220 C221 1.381(5) y
C220 H220 0.94 ?
C221 C222 1.372(6) y
C221 H221 0.94 ?
C222 C223 1.369(5) y
C222 H222 0.94 ?
C223 C224 1.387(4) y
C223 H223 0.94 ?
C224 H224 0.94 ?
B3 C61 1.641(5) y
B3 C31 1.649(5) y
B3 C41 1.653(5) y
B3 C51 1.655(5) y
C31 C32 1.382(5) y
C31 C36 1.401(5) y
C32 C33 1.384(5) y
C32 H32 0.94 ?
C33 C34 1.370(6) y
C33 H33 0.94 ?
C34 C35 1.385(6) y
C34 H34 0.94 ?
C35 C36 1.384(5) y
C35 H35 0.94 ?
C36 H36 0.94 ?
C41 C46 1.386(5) y
C41 C42 1.396(5) y
C42 C43 1.396(6) y
C42 H42 0.94 ?
C43 C44 1.365(6) y
C43 H43 0.94 ?
C44 C45 1.377(6) y
C44 H44 0.94 ?
C45 C46 1.382(5) y
C45 H45 0.94 ?
C46 H46 0.94 ?
C51 C56 1.398(5) y
C51 C52 1.399(5) y
C52 C53 1.374(6) y
C52 H52 0.94 ?
C53 C54 1.384(8) y
C53 H53 0.94 ?
C54 C55 1.369(7) y
C54 H54 0.94 ?
C55 C56 1.404(5) y
C55 H55 0.94 ?
C56 H56 0.94 ?
C61 C66 1.401(5) y
C61 C62 1.405(5) y
C62 C63 1.399(5) y
C62 H62 0.94 ?
C63 C64 1.372(6) y
C63 H63 0.94 ?
C64 C65 1.376(6) y
C64 H64 0.94 ?
C65 C66 1.390(5) y
C65 H65 0.94 ?
C66 H66 0.94 ?
P F6 1.541(3) y
P F2 1.565(3) y
P F3 1.566(3) y
P F4 1.566(3) y
P F5 1.571(3) y
P F1 1.592(3) y
N71 C72 1.111(6) y
C72 C73 1.459(8) y
C73 H73a 0.97 ?
C73 H73b 0.97 ?
C73 H73c 0.97 ?
N81 C82 1.104(6) y
C82 C83 1.461(7) y
C83 H83a 0.97 ?
C83 H83b 0.97 ?
C83 H83c 0.97 ?

loop_
_geom_hbond_atom_site_label_D
_geom_hbond_atom_site_label_H
_geom_hbond_atom_site_label_A
_geom_hbond_distance_DH
_geom_hbond_distance_HA
_geom_hbond_distance_DA
_geom_hbond_angle_DHA
_geom_hbond_site_symmetry_A
O127 H127 O126 0.83 1.82 2.630(3) 166.7 2_876

loop_
_geom_torsion_atom_site_label_1
_geom_torsion_atom_site_label_2
_geom_torsion_atom_site_label_3
_geom_torsion_atom_site_label_4
_geom_torsion
N28 RU N11 C12 -5.1(3)
N18 RU N11 C12 176.7(3)
N114 RU N11 C12 167.1(3)
N214 RU N11 C12 -83.3(3)
N21 RU N11 C12 73.1(3)
N28 RU N11 C16 179.4(2)
N18 RU N11 C16 1.2(2)
N114 RU N11 C16 -8.4(4)
N214 RU N11 C16 101.2(2)
N21 RU N11 C16 -102.5(2)
C16 N11 C12 C13 2.4(5)
RU N11 C12 C13 -173.0(3)
N11 C12 C13 C14 -1.3(6)
C12 C13 C14 C15 -0.9(6)
C13 C14 C15 C16 1.8(6)
C12 N11 C16 C15 -1.3(5)
RU N11 C16 C15 174.6(3)
C12 N11 C16 C17 -179.4(3)
RU N11 C16 C17 -3.4(4)
C14 C15 C16 N11 -0.8(5)
C14 C15 C16 C17 177.1(3)
N11 C16 C17 N18 4.6(4)
C15 C16 C17 N18 -173.4(3)
N11 C16 C17 C112 -176.9(3)
C15 C16 C17 C112 5.1(6)
C112 C17 N18 C19 -0.7(5)
C16 C17 N18 C19 177.9(3)
C112 C17 N18 RU 177.6(2)
C16 C17 N18 RU -3.8(4)
N28 RU N18 C17 -102(3)
N114 RU N18 C17 177.9(3)
N11 RU N18 C17 1.6(2)
N214 RU N18 C17 -89.6(2)
N21 RU N18 C17 90.7(2)
N28 RU N18 C19 77(4)
N114 RU N18 C19 -3.8(2)
N11 RU N18 C19 179.9(3)
N214 RU N18 C19 88.8(2)
N21 RU N18 C19 -91.0(2)
C17 N18 C19 C110 0.4(5)
RU N18 C19 C110 -178.0(2)
C17 N18 C19 C113 -177.5(3)
RU N18 C19 C113 4.2(4)
N18 C19 C110 C111 -0.9(5)
C113 C19 C110 C111 176.6(3)
C19 C110 C111 C112 1.6(5)
C19 C110 C111 C119 -177.6(3)
N18 C17 C112 C111 1.5(5)
C16 C17 C112 C111 -176.9(3)
C110 C111 C112 C17 -1.9(5)
C119 C111 C112 C17 177.3(3)
N18 C19 C113 C118 175.7(3)
C110 C19 C113 C118 -1.9(6)
N18 C19 C113 N114 -1.8(4)
C110 C19 C113 N114 -179.5(3)
C118 C113 N114 C115 -2.4(5)
C19 C113 N114 C115 175.3(3)
C118 C113 N114 RU -178.8(3)
C19 C113 N114 RU -1.1(3)
N28 RU N114 C115 8.3(3)
N18 RU N114 C115 -173.5(3)
N11 RU N114 C115 -163.9(3)
N214 RU N114 C115 86.7(3)
N21 RU N114 C115 -69.5(3)
N28 RU N114 C113 -175.7(2)
N18 RU N114 C113 2.5(2)
N11 RU N114 C113 12.0(4)
N214 RU N114 C113 -97.3(2)
N21 RU N114 C113 106.5(2)
C113 N114 C115 C116 1.0(5)
RU N114 C115 C116 176.9(3)
N114 C115 C116 C117 0.2(6)
C115 C116 C117 C118 0.0(6)
N114 C113 C118 C117 2.6(5)
C19 C113 C118 C117 -174.8(3)
C116 C117 C118 C113 -1.4(6)
C110 C111 C119 C120 162.1(4)
C112 C111 C119 C120 -17.1(5)
C110 C111 C119 C124 -15.8(5)
C112 C111 C119 C124 164.9(4)
C124 C119 C120 C121 -1.3(6)
C111 C119 C120 C121 -179.4(4)
C119 C120 C121 C122 1.9(6)
C120 C121 C122 C123 -0.5(6)
C120 C121 C122 C125 -178.3(4)
C121 C122 C123 C124 -1.4(6)
C125 C122 C123 C124 176.3(4)
C122 C123 C124 C119 1.9(6)
C120 C119 C124 C123 -0.5(6)
C111 C119 C124 C123 177.5(4)
C121 C122 C125 O126 4.3(6)
C123 C122 C125 O126 -173.4(4)
C121 C122 C125 O127 -179.3(4)
C123 C122 C125 O127 3.0(5)
N28 RU N21 C22 179.6(3)
N18 RU N21 C22 -0.8(3)
N114 RU N21 C22 -79.3(3)
N11 RU N21 C22 78.2(3)
N214 RU N21 C22 179.8(3)
N28 RU N21 C26 -4.1(2)
N18 RU N21 C26 175.5(2)
N114 RU N21 C26 97.1(2)
N11 RU N21 C26 -105.4(2)
N214 RU N21 C26 -3.8(4)
C26 N21 C22 C23 -0.9(5)
RU N21 C22 C23 175.3(3)
N21 C22 C23 C24 0.3(6)
C22 C23 C24 C25 0.9(6)
C23 C24 C25 C26 -1.2(6)
C24 C25 C26 N21 0.6(6)
C24 C25 C26 C27 179.3(3)
C22 N21 C26 C25 0.5(5)
RU N21 C26 C25 -176.3(3)
C22 N21 C26 C27 -178.3(3)
RU N21 C26 C27 4.9(4)
C25 C26 C27 N212 -3.0(6)
N21 C26 C27 N212 175.8(3)
C25 C26 C27 N28 178.3(3)
N21 C26 C27 N28 -2.9(4)
N212 C27 N28 C29 1.6(5)
C26 C27 N28 C29 -179.7(3)
N212 C27 N28 RU -179.4(3)
C26 C27 N28 RU -0.8(4)
N18 RU N28 C29 14(4)
N114 RU N28 C29 93.9(3)
N11 RU N28 C29 -89.1(3)
N214 RU N28 C29 1.7(2)
N21 RU N28 C29 -178.4(3)
N18 RU N28 C27 -165(3)
N114 RU N28 C27 -85.0(3)
N11 RU N28 C27 92.0(3)
N214 RU N28 C27 -177.3(3)
N21 RU N28 C27 2.6(2)
C27 N28 C29 N210 -2.1(5)
RU N28 C29 N210 178.9(2)
C27 N28 C29 C213 178.4(3)
RU N28 C29 C213 -0.6(4)
N28 C29 N210 C211 0.8(5)
C213 C29 N210 C211 -179.8(3)
C29 N210 C211 N212 1.1(5)
C29 N210 C211 C219 -178.4(3)
N28 C27 N212 C211 0.1(5)
C26 C27 N212 C211 -178.4(3)
N210 C211 N212 C27 -1.5(5)
C219 C211 N212 C27 177.9(3)
N210 C29 C213 N214 178.9(3)
N28 C29 C213 N214 -1.7(4)
N210 C29 C213 C218 -0.9(5)
N28 C29 C213 C218 178.6(3)
C218 C213 N214 C215 0.6(5)
C29 C213 N214 C215 -179.1(3)
C218 C213 N214 RU -177.3(3)
C29 C213 N214 RU 3.0(3)
N28 RU N214 C215 179.9(3)
N18 RU N214 C215 0.3(3)
N114 RU N214 C215 79.7(3)
N11 RU N214 C215 -79.1(3)
N21 RU N214 C215 179.6(3)
N28 RU N214 C213 -2.5(2)
N18 RU N214 C213 177.9(2)
N114 RU N214 C213 -102.7(2)
N11 RU N214 C213 98.5(2)
N21 RU N214 C213 -2.7(4)
C213 N214 C215 C216 -0.6(5)
RU N214 C215 C216 177.0(3)
N214 C215 C216 C217 -0.3(6)
C215 C216 C217 C218 1.2(5)
N214 C213 C218 C217 0.3(5)
C29 C213 C218 C217 180.0(3)
C216 C217 C218 C213 -1.1(5)
N210 C211 C219 C224 -20.1(5)
N212 C211 C219 C224 160.4(3)
N210 C211 C219 C220 159.3(4)
N212 C211 C219 C220 -20.2(5)
C224 C219 C220 C221 0.2(7)
C211 C219 C220 C221 -179.2(4)
C219 C220 C221 C222 -0.4(8)
C220 C221 C222 C223 0.0(8)
C221 C222 C223 C224 0.6(7)
C220 C219 C224 C223 0.4(6)
C211 C219 C224 C223 179.8(3)
C222 C223 C224 C219 -0.8(6)
C61 B3 C31 C32 -16.6(5)
C41 B3 C31 C32 -137.9(4)
C51 B3 C31 C32 103.7(4)
C61 B3 C31 C36 166.9(3)
C41 B3 C31 C36 45.6(4)
C51 B3 C31 C36 -72.7(4)
C36 C31 C32 C33 1.5(6)
B3 C31 C32 C33 -175.2(4)
C31 C32 C33 C34 0.2(8)
C32 C33 C34 C35 -1.8(7)
C33 C34 C35 C36 1.5(7)
C34 C35 C36 C31 0.3(6)
C32 C31 C36 C35 -1.8(6)
B3 C31 C36 C35 174.9(4)
C61 B3 C41 C46 98.5(4)
C31 B3 C41 C46 -140.5(3)
C51 B3 C41 C46 -21.9(5)
C61 B3 C41 C42 -83.9(4)
C31 B3 C41 C42 37.1(4)
C51 B3 C41 C42 155.8(3)
C46 C41 C42 C43 1.0(5)
B3 C41 C42 C43 -176.9(4)
C41 C42 C43 C44 0.4(6)
C42 C43 C44 C45 -1.7(6)
C43 C44 C45 C46 1.5(6)
C44 C45 C46 C41 -0.1(6)
C42 C41 C46 C45 -1.2(5)
B3 C41 C46 C45 176.6(3)
C61 B3 C51 C56 136.4(4)
C31 B3 C51 C56 15.7(5)
C41 B3 C51 C56 -102.5(4)
C61 B3 C51 C52 -46.7(5)
C31 B3 C51 C52 -167.3(3)
C41 B3 C51 C52 74.4(4)
C56 C51 C52 C53 1.7(6)
B3 C51 C52 C53 -175.5(4)
C51 C52 C53 C54 -0.8(7)
C52 C53 C54 C55 -0.1(8)
C53 C54 C55 C56 -0.1(7)
C52 C51 C56 C55 -1.9(6)
B3 C51 C56 C55 175.2(4)
C54 C55 C56 C51 1.1(7)
C31 B3 C61 C66 -93.6(4)
C41 B3 C61 C66 26.5(5)
C51 B3 C61 C66 146.3(3)
C31 B3 C61 C62 83.5(4)
C41 B3 C61 C62 -156.4(3)
C51 B3 C61 C62 -36.6(5)
C66 C61 C62 C63 -1.4(6)
B3 C61 C62 C63 -178.7(4)
C61 C62 C63 C64 0.5(6)
C62 C63 C64 C65 0.8(7)
C63 C64 C65 C66 -1.0(7)
C64 C65 C66 C61 0.0(6)
C62 C61 C66 C65 1.1(5)
B3 C61 C66 C65 178.4(4)
